data_2227022
loop_
_publ_author_name
'Ha, Kwang'
'Park, Sae Byul'
'Lee, Young Ju'
'Kim, Hyung Jin'

_publ_section_title
;
 2,10-Bis(3-bromophenyl)-3,7,11,15-tetraoxa-8,16-diazatricyclo[12.2.1.1^6,9^]octadeca-1(16),6(18),8,14(17)-tetraene
;
_journal_coeditor_code NG5004
_journal_issue 8
_journal_name_full 'Acta Crystallographica Section E'
_journal_page_first o2120
_journal_paper_doi 10.1107/S1600536810028813
_journal_volume 66
_journal_year 2010
_chemical_formula_iupac 'C24 H20 Br2 N2 O4'
_chemical_formula_moiety 'C24 H20 Br2 N2 O4'
_chemical_formula_sum 'C24 H20 Br2 N2 O4'
_chemical_formula_weight 560.24
_chemical_name_systematic
;
2,10-Bis(3-bromophenyl)-3,7,11,15-tetraoxa-8,16-
diazatricyclo[12.2.1.1^6,9^]octadeca-1(16),6(18),8,14(17)-tetraene
;
_space_group_IT_number 2
_symmetry_cell_setting triclinic
_symmetry_space_group_name_Hall '-P 1'
_symmetry_space_group_name_H-M 'P -1'
_atom_sites_solution_hydrogens geom
_atom_sites_solution_primary direct
_atom_sites_solution_secondary difmap
_cell_angle_alpha 93.7350(10)
_cell_angle_beta 99.5640(10)
_cell_angle_gamma 102.3630(10)
_cell_formula_units_Z 1
_cell_length_a 5.6446(4)
_cell_length_b 7.3703(5)
_cell_length_c 13.7010(10)
_cell_measurement_reflns_used 2388
_cell_measurement_temperature 200(2)
_cell_measurement_theta_max 28.07
_cell_measurement_theta_min 2.84
_cell_volume 546.03(7)
_computing_cell_refinement 'SAINT (Bruker, 2000)'
_computing_data_collection 'SMART (Bruker, 2000)'
_computing_data_reduction 'SAINT (Bruker, 2000)'
_computing_molecular_graphics 'ORTEP-3 (Farrugia, 1997) and PLATON (Spek, 2009)'
_computing_publication_material 'SHELXL97 (Sheldrick, 2008)'
_computing_structure_refinement 'SHELXL97 (Sheldrick, 2008)'
_computing_structure_solution 'SHELXS97 (Sheldrick, 2008)'
_diffrn_ambient_temperature 200(2)
_diffrn_measured_fraction_theta_full 0.976
_diffrn_measured_fraction_theta_max 0.976
_diffrn_measurement_device_type 'Bruker SMART 1000 CCD'
_diffrn_measurement_method '\f and \w scans'
_diffrn_radiation_monochromator graphite
_diffrn_radiation_source 'fine-focus sealed tube'
_diffrn_radiation_type MoK\a
_diffrn_radiation_wavelength 0.71073
_diffrn_reflns_av_R_equivalents 0.0150
_diffrn_reflns_av_sigmaI/netI 0.0315
_diffrn_reflns_limit_h_max 6
_diffrn_reflns_limit_h_min -7
_diffrn_reflns_limit_k_max 9
_diffrn_reflns_limit_k_min -9
_diffrn_reflns_limit_l_max 18
_diffrn_reflns_limit_l_min -16
_diffrn_reflns_number 4051
_diffrn_reflns_theta_full 28.28
_diffrn_reflns_theta_max 28.28
_diffrn_reflns_theta_min 2.84
_diffrn_standards_decay_% 0
_diffrn_standards_interval_count 0
_diffrn_standards_interval_time 0
_diffrn_standards_number 0
_exptl_absorpt_coefficient_mu 3.747
_exptl_absorpt_correction_T_max 1.000000
_exptl_absorpt_correction_T_min 0.796923
_exptl_absorpt_correction_type multi-scan
_exptl_absorpt_process_details '(SADABS; Bruker, 2000)'
_exptl_crystal_colour colorless
_exptl_crystal_density_diffrn 1.704
_exptl_crystal_density_method 'not measured'
_exptl_crystal_description plate
_exptl_crystal_F_000 280
_exptl_crystal_size_max 0.34
_exptl_crystal_size_mid 0.26
_exptl_crystal_size_min 0.17
_refine_diff_density_max 1.254
_refine_diff_density_min -1.872
_refine_ls_extinction_method none
_refine_ls_goodness_of_fit_ref 1.300
_refine_ls_hydrogen_treatment constr
_refine_ls_matrix_type full
_refine_ls_number_parameters 145
_refine_ls_number_reflns 2645
_refine_ls_number_restraints 0
_refine_ls_restrained_S_all 1.300
_refine_ls_R_factor_all 0.0832
_refine_ls_R_factor_gt 0.0464
_refine_ls_shift/su_max 0.000
_refine_ls_shift/su_mean 0.000
_refine_ls_structure_factor_coef Fsqd
_refine_ls_weighting_details 'calc w=1/[\s^2^(Fo^2^)+(0.0000P)^2^+3.5324P] where P=(Fo^2^+2Fc^2^)/3'
_refine_ls_weighting_scheme calc
_refine_ls_wR_factor_gt 0.0876
_refine_ls_wR_factor_ref 0.1523
_reflns_number_gt 2040
_reflns_number_total 2645
_reflns_threshold_expression I>2sigma(I)
_cod_data_source_file ng5004.cif
_cod_data_source_block I
_cod_database_code 2227022
_cod_database_fobs_code 2227022

loop_
_symmetry_equiv_pos_as_xyz
'x, y, z'
'-x, -y, -z'

loop_
_atom_site_type_symbol
_atom_site_label
_atom_site_fract_x
_atom_site_fract_y
_atom_site_fract_z
_atom_site_U_iso_or_equiv
_atom_site_adp_type
_atom_site_calc_flag
_atom_site_refinement_flags
_atom_site_occupancy
_atom_site_disorder_assembly
_atom_site_disorder_group
Br Br1 0.78777(12) 0.13416(10) 0.45968(6) 0.0464(2) Uani d . 1 . .
O O1 -0.0873(7) 0.2957(6) -0.0511(3) 0.0304(9) Uani d . 1 . .
O O2 -0.0557(7) -0.0026(5) 0.2100(3) 0.0323(9) Uani d . 1 . .
N N1 -0.1737(8) 0.2688(7) 0.0394(4) 0.0315(10) Uani d . 1 . .
C C1 0.5786(11) 0.2773(8) 0.3908(4) 0.0336(12) Uani d . 1 . .
C C2 0.3670(11) 0.1843(8) 0.3295(4) 0.0333(12) Uani d . 1 . .
H H2 0.3226 0.0517 0.3216 0.040 Uiso calc R 1 . .
C C3 0.2166(10) 0.2874(8) 0.2784(4) 0.0288(11) Uani d . 1 . .
C C4 0.2855(12) 0.4808(8) 0.2927(5) 0.0383(14) Uani d . 1 . .
H H4 0.1827 0.5521 0.2588 0.046 Uiso calc R 1 . .
C C5 0.5037(13) 0.5714(9) 0.3561(5) 0.0443(16) Uani d . 1 . .
H H5 0.5493 0.7040 0.3655 0.053 Uiso calc R 1 . .
C C6 0.6540(12) 0.4683(9) 0.4054(5) 0.0411(15) Uani d . 1 . .
H H6 0.8049 0.5278 0.4482 0.049 Uiso calc R 1 . .
C C7 -0.0170(10) 0.1934(7) 0.2048(4) 0.0286(11) Uani d . 1 . .
H H7 -0.1606 0.2385 0.2229 0.034 Uiso calc R 1 . .
C C8 0.0115(9) 0.2363(7) 0.1015(4) 0.0254(11) Uani d . 1 . .
C C9 0.2206(10) 0.2402(7) 0.0570(4) 0.0273(11) Uani d . 1 . .
H H9 0.3764 0.2208 0.0867 0.033 Uiso calc R 1 . .
C C10 0.1503(9) 0.2772(7) -0.0368(4) 0.0263(11) Uani d . 1 . .
C C11 0.2785(10) 0.2954(8) -0.1230(4) 0.0303(12) Uani d . 1 . .
H H11A 0.4454 0.3774 -0.1016 0.036 Uiso calc R 1 . .
H H11B 0.1857 0.3539 -0.1749 0.036 Uiso calc R 1 . .
C C12 -0.2998(10) -0.1054(8) 0.1658(4) 0.0310(12) Uani d . 1 . .
H H12A -0.3729 -0.0385 0.1125 0.037 Uiso calc R 1 . .
H H12B -0.4066 -0.1201 0.2166 0.037 Uiso calc R 1 . .

loop_
_atom_site_aniso_label
_atom_site_aniso_U_11
_atom_site_aniso_U_22
_atom_site_aniso_U_33
_atom_site_aniso_U_12
_atom_site_aniso_U_13
_atom_site_aniso_U_23
Br1 0.0331(3) 0.0454(4) 0.0559(4) 0.0092(3) -0.0055(3) 0.0045(3)
O1 0.0248(19) 0.038(2) 0.031(2) 0.0108(16) 0.0029(16) 0.0109(17)
O2 0.029(2) 0.029(2) 0.032(2) -0.0001(16) -0.0033(16) 0.0014(16)
N1 0.023(2) 0.040(3) 0.032(3) 0.008(2) 0.0034(19) 0.005(2)
C1 0.034(3) 0.034(3) 0.033(3) 0.011(2) 0.005(2) 0.006(2)
C2 0.035(3) 0.027(3) 0.035(3) 0.002(2) 0.009(2) -0.006(2)
C3 0.031(3) 0.026(3) 0.027(3) 0.004(2) 0.003(2) 0.003(2)
C4 0.042(3) 0.029(3) 0.038(3) 0.007(3) -0.006(3) 0.002(3)
C5 0.052(4) 0.026(3) 0.042(4) -0.004(3) -0.008(3) 0.000(3)
C6 0.033(3) 0.044(4) 0.035(3) -0.008(3) -0.004(3) 0.002(3)
C7 0.028(3) 0.025(3) 0.031(3) 0.006(2) 0.003(2) 0.000(2)
C8 0.025(3) 0.022(2) 0.030(3) 0.007(2) 0.002(2) 0.002(2)
C9 0.022(2) 0.026(3) 0.034(3) 0.005(2) 0.002(2) 0.004(2)
C10 0.022(2) 0.022(2) 0.032(3) 0.0018(19) 0.002(2) 0.004(2)
C11 0.029(3) 0.027(3) 0.032(3) 0.002(2) 0.005(2) 0.004(2)
C12 0.023(3) 0.031(3) 0.038(3) 0.003(2) 0.005(2) 0.007(2)

loop_
_atom_type_symbol
_atom_type_description
_atom_type_scat_dispersion_real
_atom_type_scat_dispersion_imag
_atom_type_scat_source
C C 0.0033 0.0016 'International Tables Vol C Tables 4.2.6.8 and 6.1.1.4'
H H 0.0000 0.0000 'International Tables Vol C Tables 4.2.6.8 and 6.1.1.4'
Br Br -0.2901 2.4595 'International Tables Vol C Tables 4.2.6.8 and 6.1.1.4'
N N 0.0061 0.0033 'International Tables Vol C Tables 4.2.6.8 and 6.1.1.4'
O O 0.0106 0.0060 'International Tables Vol C Tables 4.2.6.8 and 6.1.1.4'

loop_
_geom_angle_atom_site_label_1
_geom_angle_atom_site_label_2
_geom_angle_atom_site_label_3
_geom_angle_site_symmetry_1
_geom_angle_site_symmetry_3
_geom_angle
_geom_angle_publ_flag
C10 O1 N1 . . 107.8(4) ?
C7 O2 C12 . . 114.0(4) ?
C8 N1 O1 . . 105.5(4) ?
C2 C1 C6 . . 123.7(6) ?
C2 C1 Br1 . . 118.4(5) ?
C6 C1 Br1 . . 117.9(5) ?
C1 C2 C3 . . 118.6(5) ?
C1 C2 H2 . . 120.7 ?
C3 C2 H2 . . 120.7 ?
C4 C3 C2 . . 119.1(5) ?
C4 C3 C7 . . 119.1(5) ?
C2 C3 C7 . . 121.7(5) ?
C3 C4 C5 . . 120.7(6) ?
C3 C4 H4 . . 119.6 ?
C5 C4 H4 . . 119.6 ?
C6 C5 C4 . . 119.8(6) ?
C6 C5 H5 . . 120.1 ?
C4 C5 H5 . . 120.1 ?
C1 C6 C5 . . 118.0(6) ?
C1 C6 H6 . . 121.0 ?
C5 C6 H6 . . 121.0 ?
O2 C7 C8 . . 109.7(4) ?
O2 C7 C3 . . 107.8(4) ?
C8 C7 C3 . . 110.1(5) ?
O2 C7 H7 . . 109.7 ?
C8 C7 H7 . . 109.7 ?
C3 C7 H7 . . 109.7 ?
N1 C8 C9 . . 111.9(5) ?
N1 C8 C7 . . 120.4(5) ?
C9 C8 C7 . . 127.6(5) ?
C10 C9 C8 . . 104.7(5) ?
C10 C9 H9 . . 127.6 ?
C8 C9 H9 . . 127.6 ?
C9 C10 O1 . . 110.0(5) ?
C9 C10 C11 . . 132.4(5) ?
O1 C10 C11 . . 117.5(5) ?
C10 C11 C12 . 2 110.7(5) ?
C10 C11 H11A . . 109.5 ?
C12 C11 H11A 2 . 109.5 ?
C10 C11 H11B . . 109.5 ?
C12 C11 H11B 2 . 109.5 ?
H11A C11 H11B . . 108.1 ?
O2 C12 C11 . 2 107.4(4) ?
O2 C12 H12A . . 110.2 ?
C11 C12 H12A 2 . 110.2 ?
O2 C12 H12B . . 110.2 ?
C11 C12 H12B 2 . 110.2 ?
H12A C12 H12B . . 108.5 ?

loop_
_geom_bond_atom_site_label_1
_geom_bond_atom_site_label_2
_geom_bond_site_symmetry_2
_geom_bond_distance
_geom_bond_publ_flag
Br1 C1 . 1.921(6) ?
O1 C10 . 1.360(6) ?
O1 N1 . 1.416(6) ?
O2 C7 . 1.423(6) ?
O2 C12 . 1.433(6) ?
N1 C8 . 1.308(7) ?
C1 C2 . 1.358(8) ?
C1 C6 . 1.372(9) ?
C2 C3 . 1.391(8) ?
C2 H2 . 0.9500 ?
C3 C4 . 1.386(8) ?
C3 C7 . 1.521(7) ?
C4 C5 . 1.391(8) ?
C4 H4 . 0.9500 ?
C5 C6 . 1.381(9) ?
C5 H5 . 0.9500 ?
C6 H6 . 0.9500 ?
C7 C8 . 1.497(8) ?
C7 H7 . 1.0000 ?
C8 C9 . 1.412(7) ?
C9 C10 . 1.344(7) ?
C9 H9 . 0.9500 ?
C10 C11 . 1.483(8) ?
C11 C12 2 1.520(8) ?
C11 H11A . 0.9900 ?
C11 H11B . 0.9900 ?
C12 C11 2 1.520(8) ?
C12 H12A . 0.9900 ?
C12 H12B . 0.9900 ?

loop_
_geom_torsion_atom_site_label_1
_geom_torsion_atom_site_label_2
_geom_torsion_atom_site_label_3
_geom_torsion_atom_site_label_4
_geom_torsion_site_symmetry_1
_geom_torsion_site_symmetry_2
_geom_torsion_site_symmetry_3
_geom_torsion_site_symmetry_4
_geom_torsion
_geom_torsion_publ_flag
C10 O1 N1 C8 . . . . 0.0(6) ?
C6 C1 C2 C3 . . . . -0.1(10) ?
Br1 C1 C2 C3 . . . . -179.2(4) ?
C1 C2 C3 C4 . . . . -0.8(9) ?
C1 C2 C3 C7 . . . . 177.1(6) ?
C2 C3 C4 C5 . . . . 0.8(10) ?
C7 C3 C4 C5 . . . . -177.1(6) ?
C3 C4 C5 C6 . . . . 0.1(11) ?
C2 C1 C6 C5 . . . . 1.1(10) ?
Br1 C1 C6 C5 . . . . -179.9(5) ?
C4 C5 C6 C1 . . . . -1.0(11) ?
C12 O2 C7 C8 . . . . -76.1(6) ?
C12 O2 C7 C3 . . . . 164.0(5) ?
C4 C3 C7 O2 . . . . -175.5(5) ?
C2 C3 C7 O2 . . . . 6.6(7) ?
C4 C3 C7 C8 . . . . 64.8(7) ?
C2 C3 C7 C8 . . . . -113.0(6) ?
O1 N1 C8 C9 . . . . 0.0(6) ?
O1 N1 C8 C7 . . . . -177.6(4) ?
O2 C7 C8 N1 . . . . 100.4(6) ?
C3 C7 C8 N1 . . . . -141.0(5) ?
O2 C7 C8 C9 . . . . -76.8(7) ?
C3 C7 C8 C9 . . . . 41.8(7) ?
N1 C8 C9 C10 . . . . 0.0(6) ?
C7 C8 C9 C10 . . . . 177.4(5) ?
C8 C9 C10 O1 . . . . 0.0(6) ?
C8 C9 C10 C11 . . . . -178.2(5) ?
N1 O1 C10 C9 . . . . 0.0(6) ?
N1 O1 C10 C11 . . . . 178.6(4) ?
C9 C10 C11 C12 . . . 2 73.1(7) ?
O1 C10 C11 C12 . . . 2 -105.0(5) ?
C7 O2 C12 C11 . . . 2 147.7(5) ?
